data_4517741
loop_
_publ_author_name
'Li, Jingyao'
'Di Lorenzo, Vincenzo'
'Patil, Pravin'
'Ruiz Moreno, Angel J.'
'Kurpiewska, Katarzyna'
'Kalinowska-T\/lu\'scik, Justyna'
'Velasco-Vel\'azquez, Marco A'
'D\"omling, Alexander'

_publ_section_title
;
 Scaffolding-induced property modulation of chemical space.
;
_journal_name_full 'ACS combinatorial science'
_journal_paper_doi 10.1021/acscombsci.0c00072
_journal_year 2020
_chemical_formula_sum 'C22 H17 N5 O2'
_chemical_formula_weight 383.40
_space_group_crystal_system monoclinic
_space_group_IT_number 14
_space_group_name_Hall '-P 2ybc'
_space_group_name_H-M_alt 'P 1 21/c 1'
_atom_sites_solution_hydrogens geom
_audit_creation_method SHELXL-2014/6
_cell_angle_alpha 90
_cell_angle_beta 103.5520(10)
_cell_angle_gamma 90
_cell_formula_units_Z 4
_cell_length_a 10.26750(10)
_cell_length_b 14.26140(10)
_cell_length_c 12.61180(10)
_cell_measurement_temperature 130(2)
_cell_volume 1795.31(3)
_computing_structure_refinement 'SHELXL-2014/6 (Sheldrick, 2014)'
_diffrn_ambient_temperature 130(2)
_diffrn_measured_fraction_theta_full 1.000
_diffrn_measured_fraction_theta_max 0.994
_diffrn_radiation_type CuK\a
_diffrn_radiation_wavelength 1.54184
_diffrn_reflns_av_R_equivalents 0.0431
_diffrn_reflns_av_unetI/netI 0.0173
_diffrn_reflns_Laue_measured_fraction_full 1.000
_diffrn_reflns_Laue_measured_fraction_max 0.994
_diffrn_reflns_limit_h_max 12
_diffrn_reflns_limit_h_min -12
_diffrn_reflns_limit_k_max 17
_diffrn_reflns_limit_k_min -17
_diffrn_reflns_limit_l_max 14
_diffrn_reflns_limit_l_min -15
_diffrn_reflns_number 25270
_diffrn_reflns_point_group_measured_fraction_full 1.000
_diffrn_reflns_point_group_measured_fraction_max 0.994
_diffrn_reflns_theta_full 67.684
_diffrn_reflns_theta_max 71.399
_diffrn_reflns_theta_min 4.430
_exptl_absorpt_coefficient_mu 0.771
_exptl_crystal_density_diffrn 1.418
_exptl_crystal_F_000 800
_exptl_crystal_size_max 0.500
_exptl_crystal_size_mid 0.400
_exptl_crystal_size_min 0.200
_refine_diff_density_max 0.273
_refine_diff_density_min -0.199
_refine_diff_density_rms 0.044
_refine_ls_extinction_coef 0.0052(3)
_refine_ls_extinction_expression Fc^*^=kFc[1+0.001xFc^2^\l^3^/sin(2\q)]^-1/4^
_refine_ls_extinction_method SHELXL
_refine_ls_goodness_of_fit_ref 1.035
_refine_ls_hydrogen_treatment constr
_refine_ls_matrix_type full
_refine_ls_number_parameters 263
_refine_ls_number_reflns 3493
_refine_ls_number_restraints 0
_refine_ls_restrained_S_all 1.035
_refine_ls_R_factor_all 0.0364
_refine_ls_R_factor_gt 0.0344
_refine_ls_shift/su_max 0.000
_refine_ls_shift/su_mean 0.000
_refine_ls_structure_factor_coef Fsqd
_refine_ls_weighting_details 'w=1/[\s^2^(Fo^2^)+(0.0444P)^2^+0.6870P] where P=(Fo^2^+2Fc^2^)/3'
_refine_ls_weighting_scheme calc
_refine_ls_wR_factor_gt 0.0892
_refine_ls_wR_factor_ref 0.0910
_reflns_Friedel_coverage 0.000
_reflns_number_gt 3269
_reflns_number_total 3493
_reflns_threshold_expression 'I > 2\s(I)'
_cod_data_source_file co0c00072_si_004.cif
_cod_data_source_block shelx
_cod_original_sg_symbol_H-M 'P 21/c'
_cod_database_code 4517741
_shelx_space_group_comment
;
The symmetry employed for this shelxl refinement is uniquely defined
by the following loop, which should always be used as a source of
symmetry information in preference to the above space-group names.
They are only intended as comments.
;
_shelx_estimated_absorpt_t_min 0.699
_shelx_estimated_absorpt_t_max 0.861
_shelxl_version_number 2014/6

loop_
_space_group_symop_operation_xyz
'x, y, z'
'-x, y+1/2, -z+1/2'
'-x, -y, -z'
'x, -y-1/2, z-1/2'

loop_
_atom_site_label
_atom_site_type_symbol
_atom_site_fract_x
_atom_site_fract_y
_atom_site_fract_z
_atom_site_U_iso_or_equiv
_atom_site_adp_type
_atom_site_occupancy
_atom_site_site_symmetry_order
_atom_site_calc_flag
_atom_site_refinement_flags_posn
_atom_site_refinement_flags_adp
_atom_site_refinement_flags_occupancy
_atom_site_disorder_assembly
_atom_site_disorder_group
O9 O 0.90919(8) 0.31387(6) 0.86532(6) 0.0239(2) Uani 1 1 d . . . . .
O8 O 0.71290(8) 0.31231(6) 0.90720(7) 0.0264(2) Uani 1 1 d . . . . .
N7 N 0.71368(9) 0.32470(6) 0.72779(8) 0.0193(2) Uani 1 1 d . . . . .
C15 C 0.93071(11) 0.31070(7) 0.67843(9) 0.0186(2) Uani 1 1 d . . . . .
N4 N 0.66064(10) 0.43944(7) 0.49435(8) 0.0257(2) Uani 1 1 d . . . . .
N1 N 0.82160(9) 0.50583(7) 0.61271(8) 0.0208(2) Uani 1 1 d . . . . .
C8 C 0.77253(11) 0.31636(8) 0.83502(9) 0.0199(2) Uani 1 1 d . . . . .
N3 N 0.66749(10) 0.53238(8) 0.47075(9) 0.0294(2) Uani 1 1 d . . . . .
N2 N 0.76346(10) 0.57301(7) 0.54062(9) 0.0272(2) Uani 1 1 d . . . . .
C11 C 1.12177(12) 0.29022(8) 0.83036(10) 0.0255(3) Uani 1 1 d . . . . .
H11 H 1.1577 0.2863 0.9068 0.031 Uiso 1 1 calc R U . . .
C18 C 0.50643(11) 0.16010(8) 0.74603(10) 0.0225(2) Uani 1 1 d . . . . .
H18 H 0.5382 0.1767 0.8206 0.027 Uiso 1 1 calc R U . . .
C16 C 0.56552(11) 0.32263(8) 0.69513(10) 0.0206(2) Uani 1 1 d . . . . .
H16A H 0.5346 0.3650 0.6321 0.025 Uiso 1 1 calc R U . . .
H16B H 0.5292 0.3464 0.7561 0.025 Uiso 1 1 calc R U . . .
C5 C 0.75647(11) 0.42431(8) 0.58243(9) 0.0192(2) Uani 1 1 d . . . . .
C14 C 1.01463(12) 0.30105(8) 0.60683(10) 0.0226(2) Uani 1 1 d . . . . .
H14 H 0.9783 0.3042 0.5304 0.027 Uiso 1 1 calc R U . . .
C23 C 0.93943(11) 0.52764(8) 0.69672(9) 0.0206(2) Uani 1 1 d . . . . .
C10 C 0.98633(11) 0.30474(8) 0.78891(9) 0.0199(2) Uani 1 1 d . . . . .
C6 C 0.78336(11) 0.33022(8) 0.63846(9) 0.0185(2) Uani 1 1 d . . . . .
H6 H 0.7448 0.2808 0.5839 0.022 Uiso 1 1 calc R U . . .
C13 C 1.15087(12) 0.28685(8) 0.64659(10) 0.0259(3) Uani 1 1 d . . . . .
H13 H 1.2078 0.2808 0.5975 0.031 Uiso 1 1 calc R U . . .
C21 C 0.41298(12) 0.11074(9) 0.52858(11) 0.0299(3) Uani 1 1 d . . . . .
H21 H 0.3812 0.0938 0.4541 0.036 Uiso 1 1 calc R U . . .
C22 C 0.46361(11) 0.20035(9) 0.55588(10) 0.0252(3) Uani 1 1 d . . . . .
H22 H 0.4658 0.2445 0.4999 0.030 Uiso 1 1 calc R U . . .
C19 C 0.45571(12) 0.07092(8) 0.71856(11) 0.0277(3) Uani 1 1 d . . . . .
H19 H 0.4530 0.0267 0.7743 0.033 Uiso 1 1 calc R U . . .
C24 C 0.92874(13) 0.54497(8) 0.80177(10) 0.0270(3) Uani 1 1 d . . . . .
H24 H 0.8443 0.5418 0.8202 0.032 Uiso 1 1 calc R U . . .
C17 C 0.51104(10) 0.22555(8) 0.66478(9) 0.0197(2) Uani 1 1 d . . . . .
C25 C 1.04414(14) 0.56717(9) 0.88037(11) 0.0319(3) Uani 1 1 d . . . . .
H25 H 1.0387 0.5793 0.9533 0.038 Uiso 1 1 calc R U . . .
C20 C 0.40890(12) 0.04609(9) 0.60996(11) 0.0304(3) Uani 1 1 d . . . . .
H20 H 0.3741 -0.0150 0.5913 0.036 Uiso 1 1 calc R U . . .
C28 C 1.06134(12) 0.53221(9) 0.66785(11) 0.0282(3) Uani 1 1 d . . . . .
H28 H 1.0665 0.5206 0.5948 0.034 Uiso 1 1 calc R U . . .
C12 C 1.20399(12) 0.28154(9) 0.75825(11) 0.0274(3) Uani 1 1 d . . . . .
H12 H 1.2974 0.2719 0.7854 0.033 Uiso 1 1 calc R U . . .
C26 C 1.16694(14) 0.57160(9) 0.85273(11) 0.0331(3) Uani 1 1 d . . . . .
H26 H 1.2454 0.5868 0.9067 0.040 Uiso 1 1 calc R U . . .
C27 C 1.17556(13) 0.55390(10) 0.74669(12) 0.0341(3) Uani 1 1 d . . . . .
H27 H 1.2599 0.5566 0.7281 0.041 Uiso 1 1 calc R U . . .

loop_
_atom_site_aniso_label
_atom_site_aniso_U_11
_atom_site_aniso_U_22
_atom_site_aniso_U_33
_atom_site_aniso_U_23
_atom_site_aniso_U_13
_atom_site_aniso_U_12
O9 0.0201(4) 0.0346(5) 0.0171(4) 0.0001(3) 0.0044(3) -0.0011(3)
O8 0.0272(4) 0.0322(5) 0.0221(4) 0.0001(3) 0.0106(3) -0.0006(3)
N7 0.0171(4) 0.0202(5) 0.0206(5) 0.0014(4) 0.0044(4) -0.0008(3)
C15 0.0199(5) 0.0142(5) 0.0212(6) -0.0006(4) 0.0042(4) -0.0007(4)
N4 0.0235(5) 0.0296(5) 0.0222(5) 0.0051(4) 0.0017(4) -0.0005(4)
N1 0.0221(5) 0.0197(5) 0.0204(5) 0.0035(4) 0.0045(4) 0.0007(4)
C8 0.0209(5) 0.0182(5) 0.0210(6) -0.0003(4) 0.0055(4) -0.0008(4)
N3 0.0273(5) 0.0307(6) 0.0282(6) 0.0091(4) 0.0022(4) 0.0012(4)
N2 0.0282(5) 0.0256(5) 0.0267(6) 0.0087(4) 0.0039(4) 0.0030(4)
C11 0.0233(6) 0.0282(6) 0.0232(6) 0.0039(5) 0.0017(5) 0.0008(5)
C18 0.0194(5) 0.0225(6) 0.0257(6) 0.0015(5) 0.0055(4) 0.0018(4)
C16 0.0170(5) 0.0195(5) 0.0256(6) 0.0023(4) 0.0055(4) 0.0013(4)
C5 0.0184(5) 0.0231(6) 0.0166(5) 0.0005(4) 0.0051(4) -0.0006(4)
C14 0.0269(6) 0.0210(5) 0.0209(6) -0.0016(4) 0.0074(5) -0.0002(4)
C23 0.0227(6) 0.0159(5) 0.0221(6) 0.0006(4) 0.0027(4) -0.0009(4)
C10 0.0214(5) 0.0180(5) 0.0211(6) 0.0009(4) 0.0064(4) -0.0011(4)
C6 0.0199(5) 0.0182(5) 0.0174(5) -0.0011(4) 0.0044(4) -0.0013(4)
C13 0.0255(6) 0.0238(6) 0.0318(7) -0.0019(5) 0.0134(5) 0.0012(5)
C21 0.0259(6) 0.0325(7) 0.0302(7) -0.0081(5) 0.0044(5) -0.0006(5)
C22 0.0223(6) 0.0270(6) 0.0267(6) 0.0013(5) 0.0065(5) 0.0009(5)
C19 0.0240(6) 0.0213(6) 0.0380(7) 0.0051(5) 0.0080(5) 0.0002(4)
C24 0.0310(6) 0.0233(6) 0.0280(7) -0.0011(5) 0.0095(5) -0.0001(5)
C17 0.0134(5) 0.0206(5) 0.0258(6) 0.0005(4) 0.0059(4) 0.0024(4)
C25 0.0460(8) 0.0252(6) 0.0223(6) -0.0036(5) 0.0037(5) -0.0008(5)
C20 0.0242(6) 0.0212(6) 0.0455(8) -0.0059(5) 0.0076(5) -0.0023(5)
C28 0.0270(6) 0.0315(6) 0.0272(7) -0.0038(5) 0.0084(5) -0.0046(5)
C12 0.0196(6) 0.0274(6) 0.0347(7) 0.0030(5) 0.0056(5) 0.0029(5)
C26 0.0333(7) 0.0223(6) 0.0367(8) -0.0027(5) -0.0060(5) -0.0040(5)
C27 0.0249(6) 0.0351(7) 0.0419(8) -0.0053(6) 0.0069(5) -0.0055(5)

loop_
_atom_type_symbol
_atom_type_description
_atom_type_scat_dispersion_real
_atom_type_scat_dispersion_imag
_atom_type_scat_source
C C 0.0181 0.0091 'International Tables Vol C Tables 4.2.6.8 and 6.1.1.4'
H H 0.0000 0.0000 'International Tables Vol C Tables 4.2.6.8 and 6.1.1.4'
N N 0.0311 0.0180 'International Tables Vol C Tables 4.2.6.8 and 6.1.1.4'
O O 0.0492 0.0322 'International Tables Vol C Tables 4.2.6.8 and 6.1.1.4'

loop_
_geom_angle_atom_site_label_1
_geom_angle_atom_site_label_2
_geom_angle_atom_site_label_3
_geom_angle
_geom_angle_site_symmetry_1
_geom_angle_site_symmetry_3
_geom_angle_publ_flag
C8 O9 C10 121.58(9) . . ?
C8 N7 C6 125.98(9) . . ?
C8 N7 C16 117.79(9) . . ?
C6 N7 C16 116.13(9) . . ?
C10 C15 C14 118.44(10) . . ?
C10 C15 C6 119.72(10) . . ?
C14 C15 C6 121.82(10) . . ?
C5 N4 N3 106.06(10) . . ?
C5 N1 N2 107.87(9) . . ?
C5 N1 C23 131.86(9) . . ?
N2 N1 C23 120.04(9) . . ?
O8 C8 N7 124.75(10) . . ?
O8 C8 O9 117.09(10) . . ?
N7 C8 O9 118.14(10) . . ?
N2 N3 N4 110.88(9) . . ?
N3 N2 N1 106.54(9) . . ?
C10 C11 C12 118.66(11) . . ?
C10 C11 H11 120.7 . . ?
C12 C11 H11 120.7 . . ?
C19 C18 C17 120.35(11) . . ?
C19 C18 H18 119.8 . . ?
C17 C18 H18 119.8 . . ?
N7 C16 C17 112.63(9) . . ?
N7 C16 H16A 109.1 . . ?
C17 C16 H16A 109.1 . . ?
N7 C16 H16B 109.1 . . ?
C17 C16 H16B 109.1 . . ?
H16A C16 H16B 107.8 . . ?
N4 C5 N1 108.65(10) . . ?
N4 C5 C6 123.92(10) . . ?
N1 C5 C6 127.42(10) . . ?
C13 C14 C15 120.33(11) . . ?
C13 C14 H14 119.8 . . ?
C15 C14 H14 119.8 . . ?
C24 C23 C28 121.68(11) . . ?
C24 C23 N1 120.19(10) . . ?
C28 C23 N1 118.11(10) . . ?
C15 C10 C11 122.22(11) . . ?
C15 C10 O9 121.78(10) . . ?
C11 C10 O9 116.00(10) . . ?
N7 C6 C15 111.40(9) . . ?
N7 C6 C5 109.71(9) . . ?
C15 C6 C5 112.34(9) . . ?
N7 C6 H6 107.7 . . ?
C15 C6 H6 107.7 . . ?
C5 C6 H6 107.7 . . ?
C14 C13 C12 119.89(11) . . ?
C14 C13 H13 120.1 . . ?
C12 C13 H13 120.1 . . ?
C20 C21 C22 120.08(12) . . ?
C20 C21 H21 120.0 . . ?
C22 C21 H21 120.0 . . ?
C21 C22 C17 120.32(11) . . ?
C21 C22 H22 119.8 . . ?
C17 C22 H22 119.8 . . ?
C20 C19 C18 120.24(12) . . ?
C20 C19 H19 119.9 . . ?
C18 C19 H19 119.9 . . ?
C23 C24 C25 118.66(12) . . ?
C23 C24 H24 120.7 . . ?
C25 C24 H24 120.7 . . ?
C22 C17 C18 119.18(11) . . ?
C22 C17 C16 120.68(10) . . ?
C18 C17 C16 120.13(10) . . ?
C26 C25 C24 120.27(12) . . ?
C26 C25 H25 119.9 . . ?
C24 C25 H25 119.9 . . ?
C19 C20 C21 119.82(11) . . ?
C19 C20 H20 120.1 . . ?
C21 C20 H20 120.1 . . ?
C27 C28 C23 119.21(12) . . ?
C27 C28 H28 120.4 . . ?
C23 C28 H28 120.4 . . ?
C11 C12 C13 120.45(11) . . ?
C11 C12 H12 119.8 . . ?
C13 C12 H12 119.8 . . ?
C27 C26 C25 120.17(12) . . ?
C27 C26 H26 119.9 . . ?
C25 C26 H26 119.9 . . ?
C28 C27 C26 120.00(12) . . ?
C28 C27 H27 120.0 . . ?
C26 C27 H27 120.0 . . ?

loop_
_geom_bond_atom_site_label_1
_geom_bond_atom_site_label_2
_geom_bond_distance
_geom_bond_site_symmetry_2
_geom_bond_publ_flag
O9 C8 1.3656(14) . ?
O9 C10 1.3894(13) . ?
O8 C8 1.2117(14) . ?
N7 C8 1.3510(15) . ?
N7 C6 1.4714(14) . ?
N7 C16 1.4802(13) . ?
C15 C10 1.3791(16) . ?
C15 C14 1.3934(16) . ?
C15 C6 1.5043(15) . ?
N4 C5 1.3177(15) . ?
N4 N3 1.3639(15) . ?
N1 C5 1.3509(14) . ?
N1 N2 1.3588(13) . ?
N1 C23 1.4430(15) . ?
N3 N2 1.2948(15) . ?
C11 C10 1.3818(16) . ?
C11 C12 1.3838(17) . ?
C11 H11 0.9500 . ?
C18 C19 1.3872(17) . ?
C18 C17 1.3951(16) . ?
C18 H18 0.9500 . ?
C16 C17 1.5087(15) . ?
C16 H16A 0.9900 . ?
C16 H16B 0.9900 . ?
C5 C6 1.5115(15) . ?
C14 C13 1.3859(17) . ?
C14 H14 0.9500 . ?
C23 C24 1.3771(17) . ?
C23 C28 1.3847(17) . ?
C6 H6 1.0000 . ?
C13 C12 1.3879(18) . ?
C13 H13 0.9500 . ?
C21 C20 1.3876(19) . ?
C21 C22 1.3922(18) . ?
C21 H21 0.9500 . ?
C22 C17 1.3925(17) . ?
C22 H22 0.9500 . ?
C19 C20 1.3871(19) . ?
C19 H19 0.9500 . ?
C24 C25 1.3915(19) . ?
C24 H24 0.9500 . ?
C25 C26 1.386(2) . ?
C25 H25 0.9500 . ?
C20 H20 0.9500 . ?
C28 C27 1.3832(18) . ?
C28 H28 0.9500 . ?
C12 H12 0.9500 . ?
C26 C27 1.384(2) . ?
C26 H26 0.9500 . ?
C27 H27 0.9500 . ?

loop_
_geom_torsion_atom_site_label_1
_geom_torsion_atom_site_label_2
_geom_torsion_atom_site_label_3
_geom_torsion_atom_site_label_4
_geom_torsion
_geom_torsion_site_symmetry_1
_geom_torsion_site_symmetry_2
_geom_torsion_site_symmetry_3
_geom_torsion_site_symmetry_4
_geom_torsion_publ_flag
C6 N7 C8 O8 179.69(10) . . . . ?
C16 N7 C8 O8 -4.15(16) . . . . ?
C6 N7 C8 O9 0.89(16) . . . . ?
C16 N7 C8 O9 177.04(9) . . . . ?
C10 O9 C8 O8 170.77(10) . . . . ?
C10 O9 C8 N7 -10.33(15) . . . . ?
C5 N4 N3 N2 0.27(13) . . . . ?
N4 N3 N2 N1 -0.26(13) . . . . ?
C5 N1 N2 N3 0.16(12) . . . . ?
C23 N1 N2 N3 175.31(10) . . . . ?
C8 N7 C16 C17 -93.23(12) . . . . ?
C6 N7 C16 C17 83.30(11) . . . . ?
N3 N4 C5 N1 -0.16(13) . . . . ?
N3 N4 C5 C6 178.82(10) . . . . ?
N2 N1 C5 N4 0.01(12) . . . . ?
C23 N1 C5 N4 -174.36(11) . . . . ?
N2 N1 C5 C6 -178.92(10) . . . . ?
C23 N1 C5 C6 6.70(19) . . . . ?
C10 C15 C14 C13 -0.69(16) . . . . ?
C6 C15 C14 C13 177.39(10) . . . . ?
C5 N1 C23 C24 -85.11(15) . . . . ?
N2 N1 C23 C24 101.08(13) . . . . ?
C5 N1 C23 C28 96.11(15) . . . . ?
N2 N1 C23 C28 -77.70(14) . . . . ?
C14 C15 C10 C11 0.42(16) . . . . ?
C6 C15 C10 C11 -177.70(10) . . . . ?
C14 C15 C10 O9 179.84(10) . . . . ?
C6 C15 C10 O9 1.72(16) . . . . ?
C12 C11 C10 C15 0.09(17) . . . . ?
C12 C11 C10 O9 -179.36(10) . . . . ?
C8 O9 C10 C15 9.09(16) . . . . ?
C8 O9 C10 C11 -171.46(10) . . . . ?
C8 N7 C6 C15 8.69(14) . . . . ?
C16 N7 C6 C15 -167.52(9) . . . . ?
C8 N7 C6 C5 -116.34(11) . . . . ?
C16 N7 C6 C5 67.45(11) . . . . ?
C10 C15 C6 N7 -9.62(14) . . . . ?
C14 C15 C6 N7 172.32(10) . . . . ?
C10 C15 C6 C5 113.92(11) . . . . ?
C14 C15 C6 C5 -64.14(13) . . . . ?
N4 C5 C6 N7 -94.78(12) . . . . ?
N1 C5 C6 N7 84.01(13) . . . . ?
N4 C5 C6 C15 140.74(11) . . . . ?
N1 C5 C6 C15 -40.48(15) . . . . ?
C15 C14 C13 C12 0.45(17) . . . . ?
C20 C21 C22 C17 0.33(18) . . . . ?
C17 C18 C19 C20 -0.11(17) . . . . ?
C28 C23 C24 C25 -0.30(18) . . . . ?
N1 C23 C24 C25 -179.04(10) . . . . ?
C21 C22 C17 C18 -0.38(17) . . . . ?
C21 C22 C17 C16 -179.73(10) . . . . ?
C19 C18 C17 C22 0.27(16) . . . . ?
C19 C18 C17 C16 179.63(10) . . . . ?
N7 C16 C17 C22 -103.29(12) . . . . ?
N7 C16 C17 C18 77.36(13) . . . . ?
C23 C24 C25 C26 0.02(18) . . . . ?
C18 C19 C20 C21 0.05(18) . . . . ?
C22 C21 C20 C19 -0.16(18) . . . . ?
C24 C23 C28 C27 0.60(19) . . . . ?
N1 C23 C28 C27 179.37(11) . . . . ?
C10 C11 C12 C13 -0.35(18) . . . . ?
C14 C13 C12 C11 0.08(18) . . . . ?
C24 C25 C26 C27 -0.05(19) . . . . ?
C23 C28 C27 C26 -0.6(2) . . . . ?
C25 C26 C27 C28 0.4(2) . . . . ?
